data_4120305
loop_
_publ_author_name
'Dmitry V. Gutsulyak'
'Warren E. Piers'
'Javier Borau-Garcia'
'Masood Parvez'

_publ_contact_author
;
    Masood Parvez
    Department of Chemistry
    University of Calgary
    2500 University Drive N.W.
    Calgary, Alberta, Canada T2N 1N4  
;
_publ_contact_author_email ' parvez@ucalgary.ca '
_publ_contact_author_fax ' (403)289-9488 '
_publ_contact_author_phone ' (403)220-5348 '
_publ_section_title
;
 Activation of Water, Ammonia, and Other Small Molecules by PCcarbeneP
 Nickel Pincer Complexes
;
_journal_name_full 'Journal of the American Chemical Society'
_journal_page_first 11776
_journal_page_last 11779
_journal_paper_doi 10.1021/ja406742n
_journal_volume 135
_journal_year 2013
_chemical_formula_moiety 'C43 H51 Ni P3'
_chemical_formula_sum 'C43 H51 Ni P3'
_chemical_formula_weight 719.46
_chemical_name_systematic
;
 ?
;
_space_group_IT_number 14
_symmetry_cell_setting monoclinic
_symmetry_space_group_name_Hall '-P 2yn'
_symmetry_space_group_name_H-M 'P 1 21/n 1'
_atom_sites_solution_hydrogens geom
_atom_sites_solution_primary direct
_atom_sites_solution_secondary difmap
_cell_angle_alpha 90.00
_cell_angle_beta 107.6263(13)
_cell_angle_gamma 90.00
_cell_formula_units_Z 4
_cell_length_a 12.1978(4)
_cell_length_b 18.9664(5)
_cell_length_c 16.8785(5)
_cell_measurement_reflns_used 7249
_cell_measurement_temperature 173(2)
_cell_measurement_theta_max 26.02
_cell_measurement_theta_min 1.00
_cell_volume 3721.49(19)
_computing_cell_refinement 'HKL DENZO (Otwinowski & Minor, 1997)'
_computing_data_collection 'COLLECT (Hooft, 1998)'
_computing_data_reduction 'SCALEPACK (Otwinowski & Minor, 1997)'
_computing_molecular_graphics 'ORTEP-3 (Farrugia, 1997)'
_computing_publication_material 'SHELXL-97 (Sheldrick, 2008)'
_computing_structure_refinement 'SHELXL-97 (Sheldrick, 2008)'
_computing_structure_solution 'SIR92 (Altomare et al., 1991)'
_diffrn_ambient_temperature 173(2)
_diffrn_measured_fraction_theta_full 0.994
_diffrn_measured_fraction_theta_max 0.994
_diffrn_measurement_device_type 'Nonius APEX2 CCD'
_diffrn_measurement_method ' \w and \f scans '
_diffrn_radiation_monochromator graphite
_diffrn_radiation_source 'fine-focus sealed tube'
_diffrn_radiation_type MoK\a
_diffrn_radiation_wavelength 0.71073
_diffrn_reflns_av_R_equivalents 0.0750
_diffrn_reflns_av_sigmaI/netI 0.0841
_diffrn_reflns_limit_h_max 15
_diffrn_reflns_limit_h_min -15
_diffrn_reflns_limit_k_max 23
_diffrn_reflns_limit_k_min -21
_diffrn_reflns_limit_l_max 20
_diffrn_reflns_limit_l_min -20
_diffrn_reflns_number 13679
_diffrn_reflns_theta_full 26.04
_diffrn_reflns_theta_max 26.04
_diffrn_reflns_theta_min 1.82
_diffrn_standards_number 0
_exptl_absorpt_coefficient_mu 0.680
_exptl_absorpt_correction_T_max 0.9799
_exptl_absorpt_correction_T_min 0.7274
_exptl_absorpt_correction_type multi-scan
_exptl_absorpt_process_details 'SORTAV: (Blessing, 1997)'
_exptl_crystal_colour 'Dark brown'
_exptl_crystal_density_diffrn 1.284
_exptl_crystal_description Needle
_exptl_crystal_F_000 1528
_exptl_crystal_size_max 0.50
_exptl_crystal_size_mid 0.11
_exptl_crystal_size_min 0.03
_refine_diff_density_max 0.602
_refine_diff_density_min -0.464
_refine_diff_density_rms 0.102
_refine_ls_extinction_method none
_refine_ls_goodness_of_fit_ref 1.194
_refine_ls_hydrogen_treatment constr
_refine_ls_matrix_type full
_refine_ls_number_parameters 432
_refine_ls_number_reflns 7298
_refine_ls_number_restraints 0
_refine_ls_restrained_S_all 1.194
_refine_ls_R_factor_all 0.1239
_refine_ls_R_factor_gt 0.0855
_refine_ls_shift/su_max 0.000
_refine_ls_shift/su_mean 0.000
_refine_ls_structure_factor_coef Fsqd
_refine_ls_weighting_details 'calc w=1/[\s^2^(Fo^2^)+(0.0196P)^2^+17.8891P] where P=(Fo^2^+2Fc^2^)/3'
_refine_ls_weighting_scheme calc
_refine_ls_wR_factor_gt 0.1543
_refine_ls_wR_factor_ref 0.1716
_reflns_number_gt 5350
_reflns_number_total 7298
_reflns_threshold_expression >2sigma(I)
_cod_data_source_file ja406742n_si_002_3.cif
_cod_data_source_block Compound_3PPh3
_cod_original_sg_symbol_H-M 'P 21/n'
_cod_database_code 4120305

loop_
_symmetry_equiv_pos_as_xyz
'x, y, z'
'-x+1/2, y+1/2, -z+1/2'
'-x, -y, -z'
'x-1/2, -y-1/2, z-1/2'

loop_
_atom_site_label
_atom_site_type_symbol
_atom_site_fract_x
_atom_site_fract_y
_atom_site_fract_z
_atom_site_U_iso_or_equiv
_atom_site_adp_type
_atom_site_occupancy
_atom_site_symmetry_multiplicity
_atom_site_calc_flag
_atom_site_refinement_flags
Ni1 Ni 0.48931(6) 0.23881(3) 0.24574(4) 0.02220(19) Uani 1 1 d .
P1 P 0.52610(12) 0.22582(7) 0.12723(9) 0.0228(3) Uani 1 1 d .
P2 P 0.38755(12) 0.18742(8) 0.31919(9) 0.0246(3) Uani 1 1 d .
P3 P 0.48288(13) 0.35386(7) 0.26388(9) 0.0238(3) Uani 1 1 d .
C1 C 0.5895(4) 0.1596(3) 0.2773(3) 0.0247(12) Uani 1 1 d .
C2 C 0.6839(5) 0.1549(3) 0.2412(3) 0.0230(12) Uani 1 1 d .
C3 C 0.6664(4) 0.1846(3) 0.1617(3) 0.0220(12) Uani 1 1 d .
C4 C 0.7528(5) 0.1832(3) 0.1240(4) 0.0291(13) Uani 1 1 d .
H4 H 0.7376 0.2007 0.0689 0.035 Uiso 1 1 calc R
C5 C 0.8600(5) 0.1570(3) 0.1650(4) 0.0306(13) Uani 1 1 d .
H5 H 0.9188 0.1565 0.1388 0.037 Uiso 1 1 calc R
C6 C 0.8810(5) 0.1315(3) 0.2448(4) 0.0278(13) Uani 1 1 d .
H6 H 0.9559 0.1154 0.2744 0.033 Uiso 1 1 calc R
C7 C 0.7945(5) 0.1288(3) 0.2826(4) 0.0297(13) Uani 1 1 d .
H7 H 0.8101 0.1093 0.3367 0.036 Uiso 1 1 calc R
C8 C 0.5527(5) 0.0962(3) 0.3111(3) 0.0223(12) Uani 1 1 d .
C9 C 0.4539(5) 0.1006(3) 0.3373(4) 0.0254(12) Uani 1 1 d .
C10 C 0.4128(5) 0.0421(3) 0.3687(4) 0.0323(14) Uani 1 1 d .
H10 H 0.3457 0.0463 0.3858 0.039 Uiso 1 1 calc R
C11 C 0.4682(5) -0.0225(3) 0.3755(4) 0.0337(14) Uani 1 1 d .
H11 H 0.4402 -0.0623 0.3986 0.040 Uiso 1 1 d R
C12 C 0.5647(5) -0.0280(3) 0.3484(4) 0.0341(14) Uani 1 1 d .
H12 H 0.6029 -0.0727 0.3518 0.041 Uiso 1 1 d R
C13 C 0.6070(5) 0.0298(3) 0.3174(3) 0.0257(12) Uani 1 1 d .
H13 H 0.6737 0.0249 0.3000 0.031 Uiso 1 1 calc R
C14 C 0.5357(5) 0.2976(3) 0.0543(3) 0.0271(12) Uani 1 1 d .
H14 H 0.4661 0.3277 0.0474 0.032 Uiso 1 1 calc R
C15 C 0.5327(5) 0.2756(3) -0.0333(4) 0.0364(15) Uani 1 1 d .
H15A H 0.5450 0.3170 -0.0642 0.044 Uiso 1 1 calc R
H15B H 0.4576 0.2547 -0.0619 0.044 Uiso 1 1 calc R
H15C H 0.5934 0.2409 -0.0300 0.044 Uiso 1 1 calc R
C16 C 0.6393(5) 0.3456(3) 0.0927(4) 0.0307(13) Uani 1 1 d .
H16A H 0.6383 0.3851 0.0552 0.037 Uiso 1 1 calc R
H16B H 0.7105 0.3186 0.1015 0.037 Uiso 1 1 calc R
H16C H 0.6353 0.3637 0.1462 0.037 Uiso 1 1 calc R
C17 C 0.4321(5) 0.1618(3) 0.0557(4) 0.0271(13) Uani 1 1 d .
H17 H 0.4625 0.1550 0.0074 0.033 Uiso 1 1 calc R
C18 C 0.4315(5) 0.0902(3) 0.0963(4) 0.0359(15) Uani 1 1 d .
H18A H 0.3896 0.0562 0.0543 0.043 Uiso 1 1 calc R
H18B H 0.3936 0.0943 0.1397 0.043 Uiso 1 1 calc R
H18C H 0.5108 0.0739 0.1211 0.043 Uiso 1 1 calc R
C19 C 0.3102(5) 0.1913(3) 0.0223(4) 0.0355(15) Uani 1 1 d .
H19A H 0.2600 0.1560 -0.0133 0.043 Uiso 1 1 calc R
H19B H 0.3112 0.2340 -0.0102 0.043 Uiso 1 1 calc R
H19C H 0.2811 0.2028 0.0689 0.043 Uiso 1 1 calc R
C20 C 0.4103(5) 0.2227(3) 0.4255(4) 0.0288(13) Uani 1 1 d .
H20 H 0.3758 0.2710 0.4190 0.035 Uiso 1 1 calc R
C21 C 0.3558(6) 0.1817(4) 0.4809(4) 0.0443(17) Uani 1 1 d .
H21A H 0.3764 0.2036 0.5360 0.053 Uiso 1 1 calc R
H21B H 0.3837 0.1330 0.4861 0.053 Uiso 1 1 calc R
H21C H 0.2720 0.1820 0.4564 0.053 Uiso 1 1 calc R
C22 C 0.5384(5) 0.2316(4) 0.4689(4) 0.0404(16) Uani 1 1 d .
H22A H 0.5498 0.2568 0.5214 0.049 Uiso 1 1 calc R
H22B H 0.5731 0.2585 0.4331 0.049 Uiso 1 1 calc R
H22C H 0.5748 0.1851 0.4801 0.049 Uiso 1 1 calc R
C23 C 0.2310(5) 0.1687(3) 0.2842(4) 0.0322(14) Uani 1 1 d .
H23 H 0.2121 0.1422 0.3295 0.039 Uiso 1 1 calc R
C24 C 0.1955(5) 0.1233(3) 0.2061(4) 0.0401(16) Uani 1 1 d .
H24A H 0.1143 0.1102 0.1936 0.048 Uiso 1 1 calc R
H24B H 0.2428 0.0805 0.2151 0.048 Uiso 1 1 calc R
H24C H 0.2064 0.1499 0.1593 0.048 Uiso 1 1 calc R
C25 C 0.1635(5) 0.2375(3) 0.2708(5) 0.0450(17) Uani 1 1 d .
H25A H 0.0809 0.2272 0.2540 0.054 Uiso 1 1 calc R
H25B H 0.1814 0.2650 0.2270 0.054 Uiso 1 1 calc R
H25C H 0.1847 0.2647 0.3226 0.054 Uiso 1 1 calc R
C26 C 0.4110(5) 0.3932(3) 0.3350(4) 0.0282(13) Uani 1 1 d .
C27 C 0.4685(6) 0.4015(3) 0.4190(4) 0.0359(15) Uani 1 1 d .
H27 H 0.5484 0.3914 0.4394 0.043 Uiso 1 1 calc R
C28 C 0.4111(6) 0.4245(3) 0.4736(4) 0.0420(16) Uani 1 1 d .
H28 H 0.4513 0.4295 0.5311 0.050 Uiso 1 1 calc R
C29 C 0.2964(7) 0.4398(4) 0.4444(5) 0.054(2) Uani 1 1 d .
H29 H 0.2567 0.4550 0.4819 0.064 Uiso 1 1 calc R
C30 C 0.2380(6) 0.4333(4) 0.3610(5) 0.0479(18) Uani 1 1 d .
H30 H 0.1585 0.4446 0.3409 0.057 Uiso 1 1 calc R
C31 C 0.2954(5) 0.4103(3) 0.3067(4) 0.0350(14) Uani 1 1 d .
H31 H 0.2549 0.4062 0.2492 0.042 Uiso 1 1 calc R
C32 C 0.4207(5) 0.4079(3) 0.1705(3) 0.0245(12) Uani 1 1 d .
C33 C 0.3189(5) 0.3854(3) 0.1131(3) 0.0270(13) Uani 1 1 d .
H33 H 0.2826 0.3437 0.1237 0.032 Uiso 1 1 calc R
C34 C 0.2702(5) 0.4225(3) 0.0414(4) 0.0347(14) Uani 1 1 d .
H34 H 0.2004 0.4063 0.0032 0.042 Uiso 1 1 calc R
C35 C 0.3205(6) 0.4826(3) 0.0240(4) 0.0391(16) Uani 1 1 d .
H35 H 0.2864 0.5082 -0.0258 0.047 Uiso 1 1 calc R
C36 C 0.4216(6) 0.5054(3) 0.0802(4) 0.0408(16) Uani 1 1 d .
H36 H 0.4576 0.5468 0.0685 0.049 Uiso 1 1 calc R
C37 C 0.4718(5) 0.4691(3) 0.1530(4) 0.0318(14) Uani 1 1 d .
H37 H 0.5411 0.4860 0.1912 0.038 Uiso 1 1 calc R
C38 C 0.6302(5) 0.3868(3) 0.3065(3) 0.0265(13) Uani 1 1 d .
C39 C 0.6575(5) 0.4554(3) 0.3367(3) 0.0281(13) Uani 1 1 d .
H39 H 0.5982 0.4866 0.3403 0.034 Uiso 1 1 calc R
C40 C 0.7699(5) 0.4776(3) 0.3613(4) 0.0342(14) Uani 1 1 d .
H40 H 0.7874 0.5244 0.3814 0.041 Uiso 1 1 calc R
C41 C 0.8574(5) 0.4338(3) 0.3575(4) 0.0336(14) Uani 1 1 d .
H41 H 0.9346 0.4502 0.3744 0.040 Uiso 1 1 calc R
C42 C 0.8326(5) 0.3661(3) 0.3290(4) 0.0351(15) Uani 1 1 d .
H42 H 0.8927 0.3355 0.3257 0.042 Uiso 1 1 calc R
C43 C 0.7203(5) 0.3426(3) 0.3051(4) 0.0314(14) Uani 1 1 d .
H43 H 0.7042 0.2952 0.2873 0.038 Uiso 1 1 calc R

loop_
_atom_site_aniso_label
_atom_site_aniso_U_11
_atom_site_aniso_U_22
_atom_site_aniso_U_33
_atom_site_aniso_U_23
_atom_site_aniso_U_13
_atom_site_aniso_U_12
Ni1 0.0238(4) 0.0196(3) 0.0249(4) 0.0016(3) 0.0100(3) 0.0007(3)
P1 0.0219(7) 0.0229(7) 0.0240(8) -0.0001(6) 0.0074(6) 0.0006(6)
P2 0.0222(7) 0.0235(7) 0.0308(8) 0.0031(6) 0.0119(6) 0.0002(6)
P3 0.0273(8) 0.0206(7) 0.0242(8) 0.0022(6) 0.0088(6) 0.0013(6)
C1 0.019(3) 0.027(3) 0.026(3) 0.001(2) 0.004(2) 0.003(2)
C2 0.023(3) 0.016(3) 0.028(3) -0.005(2) 0.005(2) -0.002(2)
C3 0.018(3) 0.025(3) 0.021(3) 0.001(2) 0.002(2) -0.003(2)
C4 0.034(3) 0.031(3) 0.027(3) -0.001(3) 0.015(3) 0.001(3)
C5 0.024(3) 0.033(3) 0.036(3) 0.001(3) 0.009(3) 0.004(3)
C6 0.013(3) 0.030(3) 0.035(3) -0.006(3) 0.000(2) 0.001(2)
C7 0.028(3) 0.027(3) 0.034(3) 0.002(3) 0.008(3) -0.001(2)
C8 0.027(3) 0.023(3) 0.016(3) 0.006(2) 0.005(2) 0.001(2)
C9 0.023(3) 0.024(3) 0.032(3) -0.001(3) 0.013(3) 0.002(2)
C10 0.031(3) 0.033(3) 0.036(4) 0.008(3) 0.014(3) 0.002(3)
C11 0.039(4) 0.021(3) 0.042(4) 0.007(3) 0.014(3) -0.004(3)
C12 0.038(4) 0.022(3) 0.041(4) 0.006(3) 0.009(3) 0.008(3)
C13 0.021(3) 0.029(3) 0.028(3) 0.000(3) 0.009(2) -0.001(2)
C14 0.032(3) 0.025(3) 0.025(3) 0.004(3) 0.009(3) 0.004(2)
C15 0.043(4) 0.036(3) 0.028(3) 0.004(3) 0.007(3) -0.003(3)
C16 0.041(4) 0.021(3) 0.034(3) 0.004(3) 0.018(3) 0.002(3)
C17 0.022(3) 0.030(3) 0.029(3) -0.001(3) 0.008(2) -0.003(2)
C18 0.032(3) 0.032(3) 0.041(4) -0.004(3) 0.006(3) -0.005(3)
C19 0.026(3) 0.042(4) 0.034(3) 0.001(3) 0.004(3) -0.002(3)
C20 0.031(3) 0.028(3) 0.032(3) 0.001(3) 0.016(3) 0.003(2)
C21 0.050(4) 0.051(4) 0.038(4) 0.003(3) 0.023(3) -0.001(3)
C22 0.039(4) 0.052(4) 0.032(4) -0.004(3) 0.014(3) 0.001(3)
C23 0.023(3) 0.033(3) 0.041(4) 0.006(3) 0.011(3) -0.001(3)
C24 0.026(3) 0.044(4) 0.049(4) -0.006(3) 0.010(3) -0.003(3)
C25 0.026(3) 0.038(4) 0.066(5) 0.002(4) 0.007(3) 0.004(3)
C26 0.037(3) 0.023(3) 0.028(3) 0.005(2) 0.014(3) -0.001(2)
C27 0.043(4) 0.029(3) 0.041(4) 0.004(3) 0.021(3) -0.002(3)
C28 0.058(5) 0.037(4) 0.037(4) -0.003(3) 0.022(3) -0.002(3)
C29 0.082(6) 0.040(4) 0.053(5) 0.001(4) 0.040(5) 0.009(4)
C30 0.047(4) 0.049(4) 0.057(5) -0.003(4) 0.029(4) 0.013(3)
C31 0.037(4) 0.034(3) 0.035(4) 0.001(3) 0.013(3) 0.002(3)
C32 0.021(3) 0.027(3) 0.028(3) 0.005(3) 0.012(2) 0.005(2)
C33 0.028(3) 0.023(3) 0.030(3) 0.002(2) 0.009(3) -0.003(2)
C34 0.029(3) 0.038(4) 0.029(3) 0.007(3) -0.003(3) 0.003(3)
C35 0.044(4) 0.032(3) 0.036(4) 0.011(3) 0.003(3) -0.002(3)
C36 0.044(4) 0.032(3) 0.041(4) 0.006(3) 0.004(3) -0.010(3)
C37 0.039(4) 0.025(3) 0.031(3) 0.004(3) 0.009(3) -0.007(3)
C38 0.028(3) 0.032(3) 0.021(3) 0.001(2) 0.009(3) 0.000(2)
C39 0.031(3) 0.028(3) 0.025(3) 0.001(3) 0.008(3) 0.000(3)
C40 0.046(4) 0.029(3) 0.024(3) 0.001(3) 0.004(3) -0.008(3)
C41 0.027(3) 0.037(3) 0.037(4) 0.007(3) 0.008(3) -0.003(3)
C42 0.024(3) 0.041(4) 0.038(4) 0.008(3) 0.005(3) 0.007(3)
C43 0.037(3) 0.031(3) 0.026(3) 0.002(3) 0.008(3) -0.003(3)

loop_
_atom_type_symbol
_atom_type_description
_atom_type_scat_dispersion_real
_atom_type_scat_dispersion_imag
_atom_type_scat_source
C C 0.0033 0.0016 'International Tables Vol C Tables 4.2.6.8 and 6.1.1.4'
H H 0.0000 0.0000 'International Tables Vol C Tables 4.2.6.8 and 6.1.1.4'
P P 0.1023 0.0942 'International Tables Vol C Tables 4.2.6.8 and 6.1.1.4'
Ni Ni 0.3393 1.1124 'International Tables Vol C Tables 4.2.6.8 and 6.1.1.4'

loop_
_geom_angle_atom_site_label_1
_geom_angle_atom_site_label_2
_geom_angle_atom_site_label_3
_geom_angle
C1 Ni1 P1 82.83(17)
C1 Ni1 P3 141.81(17)
P1 Ni1 P3 105.26(6)
C1 Ni1 P2 85.31(17)
P1 Ni1 P2 139.58(6)
P3 Ni1 P2 107.83(6)
C3 P1 C17 105.4(2)
C3 P1 C14 106.6(2)
C17 P1 C14 101.5(3)
C3 P1 Ni1 100.98(18)
C17 P1 Ni1 114.37(19)
C14 P1 Ni1 126.30(18)
C9 P2 C23 104.1(3)
C9 P2 C20 103.6(3)
C23 P2 C20 102.4(3)
C9 P2 Ni1 101.26(18)
C23 P2 Ni1 126.9(2)
C20 P2 Ni1 115.79(18)
C38 P3 C32 104.3(3)
C38 P3 C26 102.1(3)
C32 P3 C26 100.3(2)
C38 P3 Ni1 108.66(19)
C32 P3 Ni1 117.04(19)
C26 P3 Ni1 122.25(18)
C2 C1 C8 119.2(5)
C2 C1 Ni1 116.8(4)
C8 C1 Ni1 120.7(4)
C7 C2 C3 117.3(5)
C7 C2 C1 125.0(5)
C3 C2 C1 117.5(5)
C4 C3 C2 120.8(5)
C4 C3 P1 129.6(4)
C2 C3 P1 109.5(4)
C5 C4 C3 121.0(5)
C5 C4 H4 119.5
C3 C4 H4 119.5
C4 C5 C6 119.0(5)
C4 C5 H5 120.5
C6 C5 H5 120.5
C5 C6 C7 121.3(5)
C5 C6 H6 119.4
C7 C6 H6 119.4
C6 C7 C2 120.3(6)
C6 C7 H7 119.8
C2 C7 H7 119.8
C9 C8 C13 117.2(5)
C9 C8 C1 117.9(5)
C13 C8 C1 124.8(5)
C10 C9 C8 121.0(5)
C10 C9 P2 126.5(4)
C8 C9 P2 112.4(4)
C9 C10 C11 121.0(5)
C9 C10 H10 119.5
C11 C10 H10 119.5
C10 C11 C12 118.6(5)
C10 C11 H11 120.3
C12 C11 H11 121.0
C13 C12 C11 121.0(5)
C13 C12 H12 119.6
C11 C12 H12 119.4
C12 C13 C8 121.1(5)
C12 C13 H13 119.5
C8 C13 H13 119.5
C15 C14 C16 110.3(5)
C15 C14 P1 116.9(4)
C16 C14 P1 111.3(4)
C15 C14 H14 105.8
C16 C14 H14 105.8
P1 C14 H14 105.8
C14 C15 H15A 109.5
C14 C15 H15B 109.5
H15A C15 H15B 109.5
C14 C15 H15C 109.5
H15A C15 H15C 109.5
H15B C15 H15C 109.5
C14 C16 H16A 109.5
C14 C16 H16B 109.5
H16A C16 H16B 109.5
C14 C16 H16C 109.5
H16A C16 H16C 109.5
H16B C16 H16C 109.5
C18 C17 C19 110.8(5)
C18 C17 P1 112.3(4)
C19 C17 P1 110.0(4)
C18 C17 H17 107.8
C19 C17 H17 107.8
P1 C17 H17 107.8
C17 C18 H18A 109.5
C17 C18 H18B 109.5
H18A C18 H18B 109.5
C17 C18 H18C 109.5
H18A C18 H18C 109.5
H18B C18 H18C 109.5
C17 C19 H19A 109.5
C17 C19 H19B 109.5
H19A C19 H19B 109.5
C17 C19 H19C 109.5
H19A C19 H19C 109.5
H19B C19 H19C 109.5
C21 C20 C22 109.8(5)
C21 C20 P2 116.5(4)
C22 C20 P2 109.7(4)
C21 C20 H20 106.8
C22 C20 H20 106.8
P2 C20 H20 106.8
C20 C21 H21A 109.5
C20 C21 H21B 109.5
H21A C21 H21B 109.5
C20 C21 H21C 109.5
H21A C21 H21C 109.5
H21B C21 H21C 109.5
C20 C22 H22A 109.5
C20 C22 H22B 109.5
H22A C22 H22B 109.5
C20 C22 H22C 109.5
H22A C22 H22C 109.5
H22B C22 H22C 109.5
C25 C23 C24 110.9(5)
C25 C23 P2 110.0(4)
C24 C23 P2 112.3(4)
C25 C23 H23 107.8
C24 C23 H23 107.8
P2 C23 H23 107.8
C23 C24 H24A 109.5
C23 C24 H24B 109.5
H24A C24 H24B 109.5
C23 C24 H24C 109.5
H24A C24 H24C 109.5
H24B C24 H24C 109.5
C23 C25 H25A 109.5
C23 C25 H25B 109.5
H25A C25 H25B 109.5
C23 C25 H25C 109.5
H25A C25 H25C 109.5
H25B C25 H25C 109.5
C31 C26 C27 118.1(6)
C31 C26 P3 120.4(5)
C27 C26 P3 121.2(5)
C26 C27 C28 121.0(6)
C26 C27 H27 119.5
C28 C27 H27 119.5
C29 C28 C27 119.7(7)
C29 C28 H28 120.2
C27 C28 H28 120.2
C28 C29 C30 120.4(7)
C28 C29 H29 119.8
C30 C29 H29 119.8
C29 C30 C31 119.8(7)
C29 C30 H30 120.1
C31 C30 H30 120.1
C30 C31 C26 121.0(6)
C30 C31 H31 119.5
C26 C31 H31 119.5
C37 C32 C33 118.1(5)
C37 C32 P3 123.5(4)
C33 C32 P3 118.3(4)
C34 C33 C32 120.9(5)
C34 C33 H33 119.6
C32 C33 H33 119.6
C35 C34 C33 121.0(6)
C35 C34 H34 119.5
C33 C34 H34 119.5
C34 C35 C36 118.6(6)
C34 C35 H35 120.7
C36 C35 H35 120.7
C35 C36 C37 121.4(6)
C35 C36 H36 119.3
C37 C36 H36 119.3
C36 C37 C32 119.9(6)
C36 C37 H37 120.0
C32 C37 H37 120.0
C43 C38 C39 117.8(5)
C43 C38 P3 118.3(4)
C39 C38 P3 123.8(4)
C40 C39 C38 120.0(6)
C40 C39 H39 120.0
C38 C39 H39 120.0
C41 C40 C39 121.4(6)
C41 C40 H40 119.3
C39 C40 H40 119.3
C40 C41 C42 119.5(6)
C40 C41 H41 120.3
C42 C41 H41 120.3
C41 C42 C43 119.9(6)
C41 C42 H42 120.0
C43 C42 H42 120.0
C42 C43 C38 121.4(6)
C42 C43 H43 119.3
C38 C43 H43 119.3

loop_
_geom_bond_atom_site_label_1
_geom_bond_atom_site_label_2
_geom_bond_distance
Ni1 C1 1.908(5)
Ni1 P1 2.1925(16)
Ni1 P3 2.2081(15)
Ni1 P2 2.2270(15)
P1 C3 1.810(5)
P1 C17 1.847(6)
P1 C14 1.863(6)
P2 C9 1.819(5)
P2 C23 1.854(6)
P2 C20 1.856(6)
P3 C38 1.832(6)
P3 C32 1.840(6)
P3 C26 1.844(6)
C1 C2 1.459(7)
C1 C8 1.460(7)
C2 C7 1.408(7)
C2 C3 1.411(7)
C3 C4 1.386(7)
C4 C5 1.374(8)
C4 H4 0.9500
C5 C6 1.380(8)
C5 H5 0.9500
C6 C7 1.389(8)
C6 H6 0.9500
C7 H7 0.9500
C8 C9 1.406(7)
C8 C13 1.411(7)
C9 C10 1.387(8)
C10 C11 1.387(8)
C10 H10 0.9500
C11 C12 1.390(8)
C11 H11 0.9600
C12 C13 1.381(8)
C12 H12 0.9599
C13 H13 0.9500
C14 C15 1.526(8)
C14 C16 1.532(8)
C14 H14 1.0000
C15 H15A 0.9800
C15 H15B 0.9800
C15 H15C 0.9800
C16 H16A 0.9800
C16 H16B 0.9800
C16 H16C 0.9800
C17 C18 1.523(8)
C17 C19 1.528(8)
C17 H17 1.0000
C18 H18A 0.9800
C18 H18B 0.9800
C18 H18C 0.9800
C19 H19A 0.9800
C19 H19B 0.9800
C19 H19C 0.9800
C20 C21 1.516(8)
C20 C22 1.521(8)
C20 H20 1.0000
C21 H21A 0.9800
C21 H21B 0.9800
C21 H21C 0.9800
C22 H22A 0.9800
C22 H22B 0.9800
C22 H22C 0.9800
C23 C25 1.523(8)
C23 C24 1.524(9)
C23 H23 1.0000
C24 H24A 0.9800
C24 H24B 0.9800
C24 H24C 0.9800
C25 H25A 0.9800
C25 H25B 0.9800
C25 H25C 0.9800
C26 C31 1.384(8)
C26 C27 1.388(8)
C27 C28 1.385(8)
C27 H27 0.9500
C28 C29 1.367(10)
C28 H28 0.9500
C29 C30 1.377(10)
C29 H29 0.9500
C30 C31 1.381(8)
C30 H30 0.9500
C31 H31 0.9500
C32 C37 1.390(7)
C32 C33 1.392(8)
C33 C34 1.371(8)
C33 H33 0.9500
C34 C35 1.367(8)
C34 H34 0.9500
C35 C36 1.378(9)
C35 H35 0.9500
C36 C37 1.380(8)
C36 H36 0.9500
C37 H37 0.9500
C38 C43 1.388(8)
C38 C39 1.400(8)
C39 C40 1.373(8)
C39 H39 0.9500
C40 C41 1.369(8)
C40 H40 0.9500
C41 C42 1.372(9)
C41 H41 0.9500
C42 C43 1.380(8)
C42 H42 0.9500
C43 H43 0.9500

loop_
_geom_torsion_atom_site_label_1
_geom_torsion_atom_site_label_2
_geom_torsion_atom_site_label_3
_geom_torsion_atom_site_label_4
_geom_torsion
C1 Ni1 P1 C3 -26.8(2)
P3 Ni1 P1 C3 115.13(18)
P2 Ni1 P1 C3 -100.80(19)
C1 Ni1 P1 C17 85.9(3)
P3 Ni1 P1 C17 -132.3(2)
P2 Ni1 P1 C17 11.8(2)
C1 Ni1 P1 C14 -147.0(3)
P3 Ni1 P1 C14 -5.1(2)
P2 Ni1 P1 C14 139.0(2)
C1 Ni1 P2 C9 -11.4(3)
P1 Ni1 P2 C9 61.8(2)
P3 Ni1 P2 C9 -154.69(19)
C1 Ni1 P2 C23 -128.7(3)
P1 Ni1 P2 C23 -55.5(3)
P3 Ni1 P2 C23 88.0(2)
C1 Ni1 P2 C20 99.9(3)
P1 Ni1 P2 C20 173.1(2)
P3 Ni1 P2 C20 -43.4(2)
C1 Ni1 P3 C38 16.4(3)
P1 Ni1 P3 C38 -81.50(19)
P2 Ni1 P3 C38 122.06(19)
C1 Ni1 P3 C32 134.1(3)
P1 Ni1 P3 C32 36.2(2)
P2 Ni1 P3 C32 -120.24(19)
C1 Ni1 P3 C26 -101.9(4)
P1 Ni1 P3 C26 160.2(2)
P2 Ni1 P3 C26 3.7(2)
P1 Ni1 C1 C2 33.7(4)
P3 Ni1 C1 C2 -71.9(5)
P2 Ni1 C1 C2 175.0(4)
P1 Ni1 C1 C8 -125.9(4)
P3 Ni1 C1 C8 128.4(4)
P2 Ni1 C1 C8 15.3(4)
C8 C1 C2 C7 -55.8(8)
Ni1 C1 C2 C7 144.2(5)
C8 C1 C2 C3 130.2(5)
Ni1 C1 C2 C3 -29.8(6)
C7 C2 C3 C4 4.4(8)
C1 C2 C3 C4 178.9(5)
C7 C2 C3 P1 -171.7(4)
C1 C2 C3 P1 2.7(6)
C17 P1 C3 C4 84.3(6)
C14 P1 C3 C4 -23.0(6)
Ni1 P1 C3 C4 -156.4(5)
C17 P1 C3 C2 -99.9(4)
C14 P1 C3 C2 152.7(4)
Ni1 P1 C3 C2 19.3(4)
C2 C3 C4 C5 -4.1(8)
P1 C3 C4 C5 171.2(5)
C3 C4 C5 C6 0.3(9)
C4 C5 C6 C7 3.0(9)
C5 C6 C7 C2 -2.5(9)
C3 C2 C7 C6 -1.2(8)
C1 C2 C7 C6 -175.2(5)
C2 C1 C8 C9 -173.3(5)
Ni1 C1 C8 C9 -14.1(7)
C2 C1 C8 C13 4.7(8)
Ni1 C1 C8 C13 163.9(4)
C13 C8 C9 C10 0.7(8)
C1 C8 C9 C10 178.8(5)
C13 C8 C9 P2 -176.1(4)
C1 C8 C9 P2 2.1(7)
C23 P2 C9 C10 -35.8(6)
C20 P2 C9 C10 71.0(6)
Ni1 P2 C9 C10 -168.7(5)
C23 P2 C9 C8 140.7(4)
C20 P2 C9 C8 -112.5(4)
Ni1 P2 C9 C8 7.8(4)
C8 C9 C10 C11 0.2(9)
P2 C9 C10 C11 176.5(5)
C9 C10 C11 C12 -1.4(10)
C10 C11 C12 C13 1.8(10)
C11 C12 C13 C8 -0.9(9)
C9 C8 C13 C12 -0.3(8)
C1 C8 C13 C12 -178.4(5)
C3 P1 C14 C15 76.9(5)
C17 P1 C14 C15 -33.1(5)
Ni1 P1 C14 C15 -165.3(3)
C3 P1 C14 C16 -51.1(4)
C17 P1 C14 C16 -161.1(4)
Ni1 P1 C14 C16 66.7(4)
C3 P1 C17 C18 56.1(5)
C14 P1 C17 C18 167.1(4)
Ni1 P1 C17 C18 -53.8(4)
C3 P1 C17 C19 -179.9(4)
C14 P1 C17 C19 -69.0(4)
Ni1 P1 C17 C19 70.1(4)
C9 P2 C20 C21 -61.3(5)
C23 P2 C20 C21 46.7(5)
Ni1 P2 C20 C21 -171.2(4)
C9 P2 C20 C22 64.1(5)
C23 P2 C20 C22 172.1(4)
Ni1 P2 C20 C22 -45.8(5)
C9 P2 C23 C25 177.1(5)
C20 P2 C23 C25 69.4(5)
Ni1 P2 C23 C25 -66.8(5)
C9 P2 C23 C24 -58.9(5)
C20 P2 C23 C24 -166.6(4)
Ni1 P2 C23 C24 57.2(5)
C38 P3 C26 C31 149.4(5)
C32 P3 C26 C31 42.2(5)
Ni1 P3 C26 C31 -89.2(5)
C38 P3 C26 C27 -35.5(5)
C32 P3 C26 C27 -142.7(5)
Ni1 P3 C26 C27 86.0(5)
C31 C26 C27 C28 1.8(9)
P3 C26 C27 C28 -173.5(5)
C26 C27 C28 C29 -0.6(10)
C27 C28 C29 C30 -0.7(10)
C28 C29 C30 C31 0.8(11)
C29 C30 C31 C26 0.4(10)
C27 C26 C31 C30 -1.7(9)
P3 C26 C31 C30 173.6(5)
C38 P3 C32 C37 -13.1(5)
C26 P3 C32 C37 92.3(5)
Ni1 P3 C32 C37 -133.1(4)
C38 P3 C32 C33 165.1(4)
C26 P3 C32 C33 -89.5(5)
Ni1 P3 C32 C33 45.0(5)
C37 C32 C33 C34 -0.1(8)
P3 C32 C33 C34 -178.3(5)
C32 C33 C34 C35 0.3(9)
C33 C34 C35 C36 0.0(10)
C34 C35 C36 C37 -0.5(10)
C35 C36 C37 C32 0.7(10)
C33 C32 C37 C36 -0.4(9)
P3 C32 C37 C36 177.8(5)
C32 P3 C38 C43 -112.6(5)
C26 P3 C38 C43 143.4(4)
Ni1 P3 C38 C43 13.0(5)
C32 P3 C38 C39 64.1(5)
C26 P3 C38 C39 -40.0(5)
Ni1 P3 C38 C39 -170.4(4)
C43 C38 C39 C40 2.0(8)
P3 C38 C39 C40 -174.6(4)
C38 C39 C40 C41 -0.4(9)
C39 C40 C41 C42 -0.4(9)
C40 C41 C42 C43 -0.5(9)
C41 C42 C43 C38 2.2(9)
C39 C38 C43 C42 -2.9(8)
P3 C38 C43 C42 173.9(5)
